data_4328721
loop_
_publ_author_name
'Javier A. Cabeza'
'Jos\'e M. Fern\'andez-Colinas'
'Pablo Garc\'ia-\'Alvarez'
'Diego Polo'

_publ_section_title
;
 Diaminogermylene and Diaminostannylene Derivatives of Gold(I): Novel AuM
 and AuM2 (M = Ge, Sn) Complexes
;
_journal_name_full 'Inorganic Chemistry'
_journal_page_first 3896
_journal_page_last 3903
_journal_paper_doi 10.1021/ic3001575
_journal_volume 51
_journal_year 2012
_chemical_formula_moiety '2(C24 H72 Au Cl Ge2 N4 Si8), C7 H8'
_chemical_formula_sum 'C55 H152 Au2 Cl2 Ge4 N8 Si16'
_chemical_formula_weight 2130.48
_chemical_name_systematic
;
 ?
;
_space_group_IT_number 15
_symmetry_cell_setting monoclinic
_symmetry_space_group_name_Hall '-C 2yc'
_symmetry_space_group_name_H-M 'C 1 2/c 1'
_atom_sites_solution_hydrogens geom
_atom_sites_solution_primary direct
_atom_sites_solution_secondary difmap
_audit_creation_method SHELXL-97
_cell_angle_alpha 90.00
_cell_angle_beta 97.558(2)
_cell_angle_gamma 90.00
_cell_formula_units_Z 4
_cell_length_a 20.4748(4)
_cell_length_b 14.6467(2)
_cell_length_c 33.0448(6)
_cell_measurement_reflns_used 10669
_cell_measurement_temperature 123(2)
_cell_measurement_theta_max 74.5575
_cell_measurement_theta_min 3.7185
_cell_volume 9823.7(3)
_computing_cell_refinement
;
CrysAlisPro, Agilent Technologies,
Version 1.171.35.15 (release 03-08-2011 CrysAlis171 .NET)
(compiled Aug  3 2011,13:03:54)
;
_computing_data_collection
;
CrysAlisPro, Agilent Technologies,
Version 1.171.35.15 (release 03-08-2011 CrysAlis171 .NET)
(compiled Aug  3 2011,13:03:54)
;
_computing_data_reduction
;
CrysAlisPro, Agilent Technologies,
Version 1.171.35.15 (release 03-08-2011 CrysAlis171 .NET)
(compiled Aug  3 2011,13:03:54)
;
_computing_molecular_graphics 'PLATON (Spek, 2008)'
_computing_publication_material 'SHELXL-97 (Sheldrick, 2008)'
_computing_structure_refinement 'SHELXL-97 (Sheldrick, 2008)'
_computing_structure_solution 'SIR-97 (Giacovazzo, 1999)'
_diffrn_ambient_temperature 123(2)
_diffrn_measured_fraction_theta_full 0.982
_diffrn_measured_fraction_theta_max 0.982
_diffrn_measurement_device_type 'Xcalibur, Onyx, Nova'
_diffrn_radiation_monochromator mirror
_diffrn_radiation_source 'fine-focus sealed tube'
_diffrn_radiation_type CuK\a
_diffrn_radiation_wavelength 1.54180
_diffrn_reflns_av_R_equivalents 0.0331
_diffrn_reflns_av_sigmaI/netI 0.0453
_diffrn_reflns_limit_h_max 24
_diffrn_reflns_limit_h_min -19
_diffrn_reflns_limit_k_max 16
_diffrn_reflns_limit_k_min -17
_diffrn_reflns_limit_l_max 40
_diffrn_reflns_limit_l_min -40
_diffrn_reflns_number 18831
_diffrn_reflns_theta_full 72.49
_diffrn_reflns_theta_max 72.49
_diffrn_reflns_theta_min 3.72
_exptl_absorpt_coefficient_mu 9.487
_exptl_absorpt_correction_T_max 1.00000
_exptl_absorpt_correction_T_min 0.78978
_exptl_absorpt_correction_type multi-scan
_exptl_absorpt_process_details
;
CrysAlisPro, Agilent Technologies,
Version 1.171.35.15 (release 03-08-2011 CrysAlis171 .NET)
(compiled Aug  3 2011,13:03:54)
empirical absorption correction using spherical harmonics,
 implemented in SCALE3 ABSPACK scaling algorithm.
;
_exptl_crystal_density_diffrn 1.441
_exptl_crystal_F_000 4328
_exptl_crystal_size_max 0.0804
_exptl_crystal_size_mid 0.0584
_exptl_crystal_size_min 0.0309
_refine_diff_density_max 0.744
_refine_diff_density_min -1.309
_refine_diff_density_rms 0.106
_refine_ls_extinction_method none
_refine_ls_goodness_of_fit_ref 1.053
_refine_ls_hydrogen_treatment constr
_refine_ls_matrix_type full
_refine_ls_number_parameters 445
_refine_ls_number_reflns 9565
_refine_ls_number_restraints 6
_refine_ls_restrained_S_all 1.053
_refine_ls_R_factor_all 0.0381
_refine_ls_R_factor_gt 0.0307
_refine_ls_shift/su_max 0.003
_refine_ls_shift/su_mean 0.000
_refine_ls_structure_factor_coef Fsqd
_refine_ls_weighting_details 'calc w=1/[\s^2^(Fo^2^)+(0.0410P)^2^+5.1778P] where P=(Fo^2^+2Fc^2^)/3'
_refine_ls_weighting_scheme calc
_refine_ls_wR_factor_gt 0.0806
_refine_ls_wR_factor_ref 0.0878
_reflns_number_gt 8209
_reflns_number_total 9565
_reflns_threshold_expression >2\s(I)
_cod_data_source_file ic3001575_si_002.cif
_cod_data_source_block xn11161-dp120c
_cod_database_code 4328721

loop_
_symmetry_equiv_pos_as_xyz
'x, y, z'
'-x, y, -z+1/2'
'x+1/2, y+1/2, z'
'-x+1/2, y+1/2, -z+1/2'
'-x, -y, -z'
'x, -y, z-1/2'
'-x+1/2, -y+1/2, -z'
'x+1/2, -y+1/2, z-1/2'

loop_
_atom_site_label
_atom_site_type_symbol
_atom_site_fract_x
_atom_site_fract_y
_atom_site_fract_z
_atom_site_U_iso_or_equiv
_atom_site_adp_type
_atom_site_occupancy
_atom_site_symmetry_multiplicity
_atom_site_calc_flag
_atom_site_refinement_flags
C1 C 1.0022(3) -0.2387(3) 0.66140(18) 0.0530(14) Uani 1 1 d .
H1A H 0.9689 -0.2626 0.6774 0.079 Uiso 1 1 calc R
H1B H 1.0452 -0.2379 0.6783 0.079 Uiso 1 1 calc R
H1C H 1.0044 -0.2778 0.6375 0.079 Uiso 1 1 calc R
C2 C 0.9892(2) -0.0444(4) 0.69041(15) 0.0432(11) Uani 1 1 d .
H2A H 0.9774 0.0186 0.6825 0.065 Uiso 1 1 calc R
H2B H 1.0351 -0.0464 0.7033 0.065 Uiso 1 1 calc R
H2C H 0.9603 -0.0663 0.7098 0.065 Uiso 1 1 calc R
C3 C 1.0427(3) -0.0739(4) 0.61279(19) 0.0532(13) Uani 1 1 d .
H3A H 1.0411 -0.1092 0.5875 0.080 Uiso 1 1 calc R
H3B H 1.0866 -0.0795 0.6285 0.080 Uiso 1 1 calc R
H3C H 1.0335 -0.0095 0.6062 0.080 Uiso 1 1 calc R
C4 C 0.9480(3) -0.2448(4) 0.55878(17) 0.0531(13) Uani 1 1 d .
H4A H 0.9919 -0.2182 0.5661 0.080 Uiso 1 1 calc R
H4B H 0.9421 -0.2615 0.5298 0.080 Uiso 1 1 calc R
H4C H 0.9437 -0.2993 0.5754 0.080 Uiso 1 1 calc R
C5 C 0.8057(3) -0.2269(6) 0.5568(2) 0.073(2) Uani 1 1 d .
H5A H 0.8071 -0.2792 0.5754 0.109 Uiso 1 1 calc R
H5B H 0.8015 -0.2488 0.5286 0.109 Uiso 1 1 calc R
H5C H 0.7679 -0.1883 0.5604 0.109 Uiso 1 1 calc R
C6 C 0.8837(4) -0.0669(4) 0.52974(16) 0.0609(16) Uani 1 1 d .
H6A H 0.8529 -0.0188 0.5353 0.091 Uiso 1 1 calc R
H6B H 0.8702 -0.0921 0.5025 0.091 Uiso 1 1 calc R
H6C H 0.9282 -0.0413 0.5311 0.091 Uiso 1 1 calc R
C7 C 0.8037(3) -0.2443(4) 0.66398(19) 0.0563(14) Uani 1 1 d .
H7A H 0.7711 -0.2285 0.6406 0.084 Uiso 1 1 calc R
H7B H 0.7920 -0.3030 0.6753 0.084 Uiso 1 1 calc R
H7C H 0.8474 -0.2489 0.6551 0.084 Uiso 1 1 calc R
C8 C 0.8624(3) -0.1932(4) 0.7496(2) 0.0636(18) Uani 1 1 d .
H8A H 0.9077 -0.1932 0.7431 0.095 Uiso 1 1 calc R
H8B H 0.8503 -0.2551 0.7571 0.095 Uiso 1 1 calc R
H8C H 0.8590 -0.1517 0.7725 0.095 Uiso 1 1 calc R
C9 C 0.7190(3) -0.1536(5) 0.71742(17) 0.0550(14) Uani 1 1 d .
H9A H 0.7178 -0.1179 0.7424 0.082 Uiso 1 1 calc R
H9B H 0.7051 -0.2164 0.7219 0.082 Uiso 1 1 calc R
H9C H 0.6891 -0.1263 0.6951 0.082 Uiso 1 1 calc R
C10 C 0.8888(3) 0.1304(4) 0.72508(15) 0.0448(11) Uani 1 1 d .
H10A H 0.9268 0.0979 0.7395 0.067 Uiso 1 1 calc R
H10B H 0.8783 0.1830 0.7414 0.067 Uiso 1 1 calc R
H10C H 0.8993 0.1514 0.6985 0.067 Uiso 1 1 calc R
C11 C 0.8015(3) 0.0254(5) 0.77099(15) 0.0592(15) Uani 1 1 d .
H11A H 0.7623 -0.0130 0.7706 0.089 Uiso 1 1 calc R
H11B H 0.7951 0.0826 0.7853 0.089 Uiso 1 1 calc R
H11C H 0.8399 -0.0068 0.7851 0.089 Uiso 1 1 calc R
C12 C 0.7421(3) 0.1148(4) 0.69221(17) 0.0484(12) Uani 1 1 d .
H12A H 0.7486 0.1306 0.6642 0.073 Uiso 1 1 calc R
H12B H 0.7364 0.1708 0.7076 0.073 Uiso 1 1 calc R
H12C H 0.7028 0.0764 0.6918 0.073 Uiso 1 1 calc R
C13 C 1.0713(3) 0.4475(4) 0.64664(15) 0.0530(14) Uani 1 1 d .
H13A H 1.0617 0.4110 0.6700 0.079 Uiso 1 1 calc R
H13B H 1.0806 0.5106 0.6554 0.079 Uiso 1 1 calc R
H13C H 1.1098 0.4220 0.6358 0.079 Uiso 1 1 calc R
C14 C 0.9317(3) 0.5096(3) 0.62730(15) 0.0447(12) Uani 1 1 d .
H14A H 0.8925 0.5123 0.6068 0.067 Uiso 1 1 calc R
H14B H 0.9468 0.5717 0.6345 0.067 Uiso 1 1 calc R
H14C H 0.9206 0.4783 0.6517 0.067 Uiso 1 1 calc R
C15 C 1.0222(3) 0.5053(3) 0.56032(14) 0.0456(11) Uani 1 1 d .
H15A H 1.0635 0.4799 0.5533 0.068 Uiso 1 1 calc R
H15B H 1.0280 0.5706 0.5663 0.068 Uiso 1 1 calc R
H15C H 0.9873 0.4971 0.5373 0.068 Uiso 1 1 calc R
C16 C 1.0012(3) 0.1552(3) 0.55393(17) 0.0455(11) Uani 1 1 d .
H16A H 0.9635 0.1266 0.5643 0.068 Uiso 1 1 calc R
H16B H 1.0349 0.1089 0.5511 0.068 Uiso 1 1 calc R
H16C H 0.9868 0.1829 0.5272 0.068 Uiso 1 1 calc R
C17 C 1.1076(3) 0.2926(4) 0.5674(2) 0.0569(14) Uani 1 1 d .
H17A H 1.0918 0.3205 0.5409 0.085 Uiso 1 1 calc R
H17B H 1.1386 0.2433 0.5634 0.085 Uiso 1 1 calc R
H17C H 1.1300 0.3389 0.5856 0.085 Uiso 1 1 calc R
C18 C 1.0644(3) 0.1957(4) 0.64169(19) 0.0583(14) Uani 1 1 d .
H18A H 1.0828 0.2441 0.6602 0.087 Uiso 1 1 calc R
H18B H 1.0983 0.1493 0.6394 0.087 Uiso 1 1 calc R
H18C H 1.0269 0.1675 0.6525 0.087 Uiso 1 1 calc R
C19 C 0.8848(2) 0.3421(3) 0.49894(12) 0.0366(9) Uani 1 1 d .
H19A H 0.9292 0.3620 0.5100 0.055 Uiso 1 1 calc R
H19B H 0.8769 0.3550 0.4696 0.055 Uiso 1 1 calc R
H19C H 0.8805 0.2764 0.5035 0.055 Uiso 1 1 calc R
C20 C 0.8351(3) 0.5303(3) 0.52144(16) 0.0532(13) Uani 1 1 d .
H20A H 0.8007 0.5625 0.5339 0.080 Uiso 1 1 calc R
H20B H 0.8326 0.5476 0.4926 0.080 Uiso 1 1 calc R
H20C H 0.8784 0.5468 0.5358 0.080 Uiso 1 1 calc R
C21 C 0.7389(3) 0.3799(4) 0.49772(16) 0.0470(12) Uani 1 1 d .
H21A H 0.7305 0.3141 0.4986 0.071 Uiso 1 1 calc R
H21B H 0.7367 0.3997 0.4692 0.071 Uiso 1 1 calc R
H21C H 0.7056 0.4127 0.5108 0.071 Uiso 1 1 calc R
C22 C 0.7267(3) 0.4918(4) 0.6002(2) 0.0567(14) Uani 1 1 d .
H22A H 0.7618 0.5374 0.6056 0.085 Uiso 1 1 calc R
H22B H 0.6949 0.4997 0.6196 0.085 Uiso 1 1 calc R
H22C H 0.7042 0.4999 0.5723 0.085 Uiso 1 1 calc R
C23 C 0.6999(3) 0.2839(4) 0.59180(16) 0.0461(11) Uani 1 1 d .
H23A H 0.6764 0.2965 0.5646 0.069 Uiso 1 1 calc R
H23B H 0.6685 0.2836 0.6118 0.069 Uiso 1 1 calc R
H23C H 0.7215 0.2242 0.5917 0.069 Uiso 1 1 calc R
C24 C 0.7964(3) 0.3566(4) 0.66068(15) 0.0462(11) Uani 1 1 d .
H24A H 0.8217 0.2996 0.6637 0.069 Uiso 1 1 calc R
H24B H 0.7598 0.3532 0.6770 0.069 Uiso 1 1 calc R
H24C H 0.8252 0.4079 0.6702 0.069 Uiso 1 1 calc R
Au1 Au 0.871829(8) 0.133335(11) 0.617930(5) 0.02811(6) Uani 1 1 d .
Cl1 Cl 0.74564(5) -0.04158(8) 0.59964(3) 0.0397(2) Uani 1 1 d .
Ge1 Ge 0.84559(2) -0.02107(3) 0.635383(13) 0.02646(10) Uani 1 1 d .
Ge2 Ge 0.89351(2) 0.28513(3) 0.595459(13) 0.02693(10) Uani 1 1 d .
N1 N 0.89902(18) -0.1137(3) 0.61788(11) 0.0320(7) Uani 1 1 d .
N2 N 0.82854(18) -0.0460(3) 0.68873(10) 0.0324(7) Uani 1 1 d .
N3 N 0.97581(18) 0.3308(3) 0.59422(10) 0.0325(7) Uani 1 1 d .
N4 N 0.82877(18) 0.3660(3) 0.57607(10) 0.0327(7) Uani 1 1 d .
Si1 Si 0.97911(6) -0.11893(8) 0.64394(4) 0.0350(2) Uani 1 1 d .
Si2 Si 0.88356(7) -0.15896(9) 0.56838(4) 0.0380(3) Uani 1 1 d .
Si3 Si 0.80487(6) -0.15410(9) 0.70376(4) 0.0396(3) Uani 1 1 d .
Si4 Si 0.81578(6) 0.05116(9) 0.71715(3) 0.0366(3) Uani 1 1 d .
Si5 Si 0.99881(6) 0.44524(8) 0.60607(3) 0.0340(2) Uani 1 1 d .
Si6 Si 1.03650(6) 0.24530(9) 0.59029(4) 0.0377(3) Uani 1 1 d .
Si7 Si 0.82270(6) 0.40516(8) 0.52537(3) 0.0344(2) Uani 1 1 d .
Si8 Si 0.76319(6) 0.37410(9) 0.60570(4) 0.0367(3) Uani 1 1 d .
C25 C 0.0979(7) 0.5631(9) 0.7622(4) 0.062(3) Uani 0.50 1 d P
H25A H 0.1305 0.5454 0.7444 0.094 Uiso 0.50 1 calc PR
H25B H 0.1178 0.5593 0.7908 0.094 Uiso 0.50 1 calc PR
H25C H 0.0833 0.6258 0.7559 0.094 Uiso 0.50 1 calc PR
C26 C 0.0392(7) 0.4991(9) 0.7553(5) 0.045(3) Uani 0.50 1 d PD
C27 C 0.0532(7) 0.4065(9) 0.7569(13) 0.082(9) Uani 0.50 1 d PD
H27 H 0.0971 0.3844 0.7624 0.098 Uiso 0.50 1 calc PR
C28 C 0.0000 0.3485(6) 0.7500 0.0545(19) Uani 1 2 d SD
H28 H 0.0059 0.2842 0.7507 0.065 Uiso 0.50 1 calc PR
C29 C -0.0620(7) 0.3864(12) 0.7421(10) 0.064(6) Uani 0.50 1 d PD
H29 H -0.0980 0.3452 0.7366 0.077 Uiso 0.50 1 calc PR
C30 C -0.0771(6) 0.4789(8) 0.7414(3) 0.053(3) Uani 0.50 1 d PD
H30 H -0.1211 0.5010 0.7368 0.064 Uiso 0.50 1 calc PR
C31 C -0.0233(6) 0.5361(11) 0.7478(6) 0.060(5) Uani 0.50 1 d PD
H31 H -0.0291 0.6004 0.7472 0.072 Uiso 0.50 1 calc PR

loop_
_atom_site_aniso_label
_atom_site_aniso_U_11
_atom_site_aniso_U_22
_atom_site_aniso_U_33
_atom_site_aniso_U_23
_atom_site_aniso_U_13
_atom_site_aniso_U_12
C1 0.061(3) 0.023(2) 0.068(3) -0.002(2) -0.017(3) 0.007(2)
C2 0.028(2) 0.053(3) 0.046(2) -0.003(2) -0.0037(17) -0.001(2)
C3 0.039(3) 0.049(3) 0.074(3) -0.008(3) 0.019(2) 0.004(2)
C4 0.067(4) 0.038(3) 0.053(3) -0.007(2) 0.002(2) 0.015(3)
C5 0.052(3) 0.086(5) 0.078(4) -0.048(4) 0.002(3) -0.016(3)
C6 0.099(5) 0.044(3) 0.038(2) 0.001(2) 0.002(3) 0.023(3)
C7 0.064(4) 0.035(3) 0.072(4) 0.008(3) 0.014(3) -0.013(2)
C8 0.059(3) 0.050(3) 0.074(4) 0.034(3) -0.018(3) -0.021(3)
C9 0.043(3) 0.072(4) 0.050(3) 0.008(3) 0.007(2) -0.020(3)
C10 0.049(3) 0.044(3) 0.042(2) -0.008(2) 0.006(2) -0.009(2)
C11 0.070(4) 0.075(4) 0.036(2) 0.001(3) 0.018(2) 0.000(3)
C12 0.046(3) 0.049(3) 0.051(3) -0.004(2) 0.011(2) 0.004(2)
C13 0.054(3) 0.067(4) 0.036(2) -0.009(2) -0.003(2) -0.022(3)
C14 0.072(3) 0.0182(19) 0.047(2) -0.0117(18) 0.017(2) -0.014(2)
C15 0.069(3) 0.031(2) 0.039(2) 0.0011(19) 0.017(2) -0.008(2)
C16 0.048(3) 0.027(2) 0.065(3) -0.011(2) 0.020(2) -0.003(2)
C17 0.040(3) 0.054(3) 0.081(4) -0.011(3) 0.021(3) -0.011(2)
C18 0.054(3) 0.047(3) 0.070(3) 0.013(3) -0.009(3) 0.000(3)
C19 0.047(3) 0.035(2) 0.0290(19) -0.0002(17) 0.0064(17) -0.0086(19)
C20 0.080(4) 0.030(2) 0.048(3) 0.012(2) 0.003(2) -0.008(3)
C21 0.046(3) 0.043(3) 0.049(3) 0.009(2) -0.005(2) 0.006(2)
C22 0.056(3) 0.042(3) 0.076(4) -0.002(3) 0.025(3) 0.011(3)
C23 0.045(3) 0.046(3) 0.048(3) -0.001(2) 0.010(2) -0.007(2)
C24 0.056(3) 0.047(3) 0.039(2) -0.006(2) 0.019(2) -0.003(2)
Au1 0.03050(9) 0.02303(9) 0.03182(9) 0.00318(6) 0.00791(6) -0.00274(6)
Cl1 0.0314(5) 0.0432(6) 0.0429(5) 0.0012(4) -0.0008(4) -0.0054(4)
Ge1 0.0287(2) 0.0217(2) 0.0293(2) 0.00225(17) 0.00479(16) -0.00298(17)
Ge2 0.0319(2) 0.0216(2) 0.0279(2) 0.00188(17) 0.00659(16) -0.00388(18)
N1 0.0294(17) 0.0320(18) 0.0342(16) -0.0014(14) 0.0024(13) -0.0009(14)
N2 0.0347(18) 0.0334(19) 0.0302(15) 0.0059(14) 0.0086(13) -0.0033(15)
N3 0.0377(19) 0.0313(18) 0.0288(15) 0.0016(14) 0.0057(13) -0.0104(15)
N4 0.0323(18) 0.0359(19) 0.0297(16) 0.0027(14) 0.0033(13) -0.0024(15)
Si1 0.0319(6) 0.0260(6) 0.0461(6) -0.0032(5) 0.0008(5) 0.0007(4)
Si2 0.0434(7) 0.0315(6) 0.0378(6) -0.0054(5) 0.0010(5) 0.0046(5)
Si3 0.0381(6) 0.0400(7) 0.0398(6) 0.0165(5) 0.0010(5) -0.0102(5)
Si4 0.0425(6) 0.0377(6) 0.0312(5) 0.0013(5) 0.0111(4) -0.0004(5)
Si5 0.0439(6) 0.0314(6) 0.0269(5) -0.0020(4) 0.0061(4) -0.0135(5)
Si6 0.0316(6) 0.0349(6) 0.0471(6) 0.0020(5) 0.0068(5) -0.0060(5)
Si7 0.0438(6) 0.0257(6) 0.0331(5) 0.0059(4) 0.0025(4) -0.0031(5)
Si8 0.0381(6) 0.0329(6) 0.0408(6) -0.0033(5) 0.0118(5) 0.0008(5)
C25 0.075(8) 0.047(6) 0.069(7) -0.006(6) 0.021(6) -0.014(6)
C26 0.034(7) 0.060(9) 0.043(6) -0.011(8) 0.014(7) -0.011(7)
C27 0.14(2) 0.056(11) 0.058(13) 0.000(10) 0.040(14) -0.032(11)
C28 0.076(6) 0.049(5) 0.040(4) 0.000 0.013(4) 0.000
C29 0.100(14) 0.056(9) 0.034(8) 0.004(8) 0.000(8) 0.023(9)
C30 0.044(7) 0.074(9) 0.039(5) -0.002(5) -0.001(5) 0.014(7)
C31 0.084(15) 0.055(8) 0.041(6) 0.014(9) 0.007(10) -0.010(7)

loop_
_atom_type_symbol
_atom_type_description
_atom_type_scat_dispersion_real
_atom_type_scat_dispersion_imag
_atom_type_scat_source
C C 0.0181 0.0091 'International Tables Vol C Tables 4.2.6.8 and 6.1.1.4'
H H 0.0000 0.0000 'International Tables Vol C Tables 4.2.6.8 and 6.1.1.4'
Au Au -4.4197 7.2980 'International Tables Vol C Tables 4.2.6.8 and 6.1.1.4'
Cl Cl 0.3639 0.7018 'International Tables Vol C Tables 4.2.6.8 and 6.1.1.4'
Ge Ge -1.0885 0.8855 'International Tables Vol C Tables 4.2.6.8 and 6.1.1.4'
N N 0.0311 0.0180 'International Tables Vol C Tables 4.2.6.8 and 6.1.1.4'
Si Si 0.2541 0.3302 'International Tables Vol C Tables 4.2.6.8 and 6.1.1.4'

loop_
_geom_angle_atom_site_label_1
_geom_angle_atom_site_label_2
_geom_angle_atom_site_label_3
_geom_angle
_geom_angle_site_symmetry_1
_geom_angle_site_symmetry_3
Ge2 Au1 Ge1 175.641(16) . .
N2 Ge1 N1 109.61(16) . .
N2 Ge1 Cl1 101.47(12) . .
N1 Ge1 Cl1 105.57(11) . .
N2 Ge1 Au1 118.81(12) . .
N1 Ge1 Au1 116.49(12) . .
Cl1 Ge1 Au1 102.48(3) . .
N3 Ge2 N4 112.62(17) . .
N3 Ge2 Au1 123.83(12) . .
N4 Ge2 Au1 123.52(12) . .
Si1 N1 Si2 119.0(2) . .
Si1 N1 Ge1 115.1(2) . .
Si2 N1 Ge1 121.2(2) . .
Si4 N2 Si3 121.3(2) . .
Si4 N2 Ge1 114.0(2) . .
Si3 N2 Ge1 122.4(2) . .
Si5 N3 Si6 120.9(2) . .
Si5 N3 Ge2 124.3(2) . .
Si6 N3 Ge2 113.6(2) . .
Si7 N4 Si8 122.8(2) . .
Si7 N4 Ge2 120.1(2) . .
Si8 N4 Ge2 114.71(19) . .
N1 Si1 C2 111.9(2) . .
N1 Si1 C3 112.7(2) . .
C2 Si1 C3 103.6(3) . .
N1 Si1 C1 111.8(2) . .
C2 Si1 C1 107.2(2) . .
C3 Si1 C1 109.3(3) . .
N1 Si2 C6 110.5(2) . .
N1 Si2 C5 115.8(3) . .
C6 Si2 C5 108.9(4) . .
N1 Si2 C4 111.4(2) . .
C6 Si2 C4 107.7(3) . .
C5 Si2 C4 102.0(3) . .
N2 Si3 C7 114.9(2) . .
N2 Si3 C9 111.7(3) . .
C7 Si3 C9 104.3(3) . .
N2 Si3 C8 109.7(2) . .
C7 Si3 C8 107.6(3) . .
C9 Si3 C8 108.4(3) . .
N2 Si4 C12 109.8(2) . .
N2 Si4 C11 113.5(3) . .
C12 Si4 C11 107.5(3) . .
N2 Si4 C10 113.9(2) . .
C12 Si4 C10 109.5(3) . .
C11 Si4 C10 102.2(3) . .
N3 Si5 C13 109.8(2) . .
N3 Si5 C15 110.88(19) . .
C13 Si5 C15 108.0(3) . .
N3 Si5 C14 111.8(2) . .
C13 Si5 C14 106.0(3) . .
C15 Si5 C14 110.2(2) . .
N3 Si6 C17 111.0(2) . .
N3 Si6 C16 109.3(2) . .
C17 Si6 C16 105.0(3) . .
N3 Si6 C18 109.9(2) . .
C17 Si6 C18 110.7(3) . .
C16 Si6 C18 110.9(3) . .
N4 Si7 C20 113.3(2) . .
N4 Si7 C21 110.2(2) . .
C20 Si7 C21 106.6(3) . .
N4 Si7 C19 108.37(19) . .
C20 Si7 C19 110.3(3) . .
C21 Si7 C19 108.0(2) . .
N4 Si8 C23 111.7(2) . .
N4 Si8 C24 108.8(2) . .
C23 Si8 C24 107.1(2) . .
N4 Si8 C22 109.2(2) . .
C23 Si8 C22 111.8(3) . .
C24 Si8 C22 108.0(3) . .
C31 C26 C30 142(3) 2_556 2_556
C31 C26 C31 36(2) 2_556 .
C30 C26 C31 176.7(18) 2_556 .
C31 C26 C27 160(3) 2_556 .
C30 C26 C27 57.1(12) 2_556 .
C31 C26 C27 125.0(13) . .
C31 C26 C25 83(2) 2_556 .
C30 C26 C25 59.2(13) 2_556 .
C31 C26 C25 118.8(10) . .
C27 C26 C25 116.2(12) . .
C31 C26 C26 59(2) 2_556 2_556
C30 C26 C26 158.6(13) 2_556 2_556
C31 C26 C26 23.1(7) . 2_556
C27 C26 C26 101.9(8) . 2_556
C25 C26 C26 141.9(8) . 2_556
C31 C26 C29 164(3) 2_556 2_556
C30 C26 C29 53.3(13) 2_556 2_556
C31 C26 C29 128.8(12) . 2_556
C27 C26 C29 3.8(7) . 2_556
C25 C26 C29 112.4(11) . 2_556
C26 C26 C29 105.7(6) 2_556 2_556
C28 C27 C26 116.2(14) . .
C28 C27 C31 110.2(13) . 2_556
C26 C27 C31 6.1(10) . 2_556
C27 C28 C29 118.2(13) . .
C28 C29 C30 126.3(16) . .
C31 C30 C29 114.8(15) . .
C30 C31 C26 119.5(14) . .
C30 C31 C27 34.7(7) . 2_556
C26 C31 C27 84.8(11) . 2_556

loop_
_geom_bond_atom_site_label_1
_geom_bond_atom_site_label_2
_geom_bond_distance
_geom_bond_site_symmetry_2
C1 Si1 1.887(5) .
C2 Si1 1.873(5) .
C3 Si1 1.882(6) .
C4 Si2 1.879(5) .
C5 Si2 1.875(6) .
C6 Si2 1.857(6) .
C7 Si3 1.861(6) .
C8 Si3 1.881(5) .
C9 Si3 1.872(6) .
C10 Si4 1.883(5) .
C11 Si4 1.878(5) .
C12 Si4 1.870(6) .
C13 Si5 1.865(5) .
C14 Si5 1.877(5) .
C15 Si5 1.865(5) .
C16 Si6 1.865(5) .
C17 Si6 1.862(5) .
C18 Si6 1.867(6) .
C19 Si7 1.877(5) .
C20 Si7 1.857(5) .
C21 Si7 1.871(5) .
C22 Si8 1.879(6) .
C23 Si8 1.866(5) .
C24 Si8 1.872(5) .
Au1 Ge2 2.4038(5) .
Au1 Ge1 2.4120(5) .
Cl1 Ge1 2.2444(11) .
Ge1 N2 1.877(3) .
Ge1 N1 1.882(4) .
Ge2 N3 1.819(4) .
Ge2 N4 1.829(4) .
N1 Si1 1.751(4) .
N1 Si2 1.754(4) .
N2 Si4 1.744(4) .
N2 Si3 1.747(4) .
N3 Si5 1.770(4) .
N3 Si6 1.781(4) .
N4 Si7 1.760(4) .
N4 Si8 1.767(4) .
C25 C26 1.517(18) .
C26 C31 0.634(14) 2_556
C26 C30 0.824(17) 2_556
C26 C31 1.380(9) .
C26 C27 1.385(10) .
C26 C26 1.60(3) 2_556
C26 C29 1.71(2) 2_556
C27 C28 1.377(9) .
C27 C31 1.994(18) 2_556
C28 C29 1.379(9) .
C29 C30 1.389(10) .
C30 C31 1.379(9) .
C31 C27 1.994(18) 2_556
